data_2216176
loop_
_publ_author_name
'Liping Wang'
'Huadong Yue'
'Xuefen Liu'
'Shuping Luo'
'Danqian Xu'

_publ_section_title
;
 2-Methyl-1-(pyrrolidinium-2-ylmethyl)pyridinium dibromide
;
_journal_coeditor_code YA2056
_journal_issue 11
_journal_name_full 'Acta Crystallographica Section E'
_journal_page_first o4291
_journal_page_last o4291
_journal_paper_doi 10.1107/S1600536807048003
_journal_volume 63
_journal_year 2007
_chemical_formula_iupac 'C11 H18 N2 2+ , 2Br -'
_chemical_formula_moiety 'C11 H18 N2 2+ , 2Br -'
_chemical_formula_sum 'C11 H18 Br2 N2'
_chemical_formula_weight 338.08
_chemical_melting_point 148
_chemical_name_systematic
;
2-Methyl-1-(pyrrolidinium-2-ylmethyl)pyridinium dibromide
;
_space_group_IT_number 14
_symmetry_cell_setting monoclinic
_symmetry_space_group_name_Hall '-P 2ybc'
_symmetry_space_group_name_H-M 'P 1 21/c 1'
_cell_angle_alpha 90.00
_cell_angle_beta 117.617(13)
_cell_angle_gamma 90.00
_cell_formula_units_Z 4
_cell_length_a 12.588(3)
_cell_length_b 10.023(4)
_cell_length_c 12.461(4)
_cell_measurement_reflns_used 9608
_cell_measurement_temperature 298.0(10)
_cell_measurement_theta_max 27.5
_cell_measurement_theta_min 3.1
_cell_volume 1393.1(8)
_computing_cell_refinement 'PROCESS-AUTO (Rigaku, 1998)'
_computing_data_collection 'PROCESS-AUTO (Rigaku, 1998)'
_computing_data_reduction 'CrystalStructure (Rigaku/MSC & Rigaku, 2004)'
_computing_molecular_graphics 'ORTEP-3 for Windows (Farrugia, 1997)'
_computing_publication_material 'CrystalStructure (Rigaku/MSC & Rigaku, 2004)'
_computing_structure_refinement 'CRYSTALS (Watkin <i>et al.</i>,  1996)'
_computing_structure_solution 'SHELXS97 (Sheldrick, 1997)'
_diffrn_detector_area_resol_mean 10.00
_diffrn_measured_fraction_theta_full 0.996
_diffrn_measured_fraction_theta_max 0.996
_diffrn_measurement_device_type 'Rigaku R-AXIS RAPID'
_diffrn_measurement_method \w
_diffrn_radiation_type 'Mo K\a'
_diffrn_radiation_wavelength 0.71075
_diffrn_reflns_av_R_equivalents 0.032
_diffrn_reflns_limit_h_max 16
_diffrn_reflns_limit_h_min -16
_diffrn_reflns_limit_k_max 13
_diffrn_reflns_limit_k_min -12
_diffrn_reflns_limit_l_max 16
_diffrn_reflns_limit_l_min -14
_diffrn_reflns_number 13165
_diffrn_reflns_theta_full 27.5
_diffrn_reflns_theta_max 27.5
_exptl_absorpt_coefficient_mu 5.81
_exptl_absorpt_correction_T_max 0.372
_exptl_absorpt_correction_T_min 0.225
_exptl_absorpt_correction_type multi-scan
_exptl_absorpt_process_details '(ABSCOR; Higashi, 1995)'
_exptl_crystal_colour yellow
_exptl_crystal_density_diffrn 1.612
_exptl_crystal_density_method 'not measured'
_exptl_crystal_description block
_exptl_crystal_F_000 672.00
_exptl_crystal_size_max 0.26
_exptl_crystal_size_mid 0.19
_exptl_crystal_size_min 0.17
_refine_diff_density_max 0.88
_refine_diff_density_min -0.69
_refine_ls_extinction_coef 28(2)
_refine_ls_extinction_method 'Larson (1970)'
_refine_ls_goodness_of_fit_ref 1.01
_refine_ls_hydrogen_treatment constr
_refine_ls_number_parameters 137
_refine_ls_number_reflns 3178
_refine_ls_number_restraints 0
_refine_ls_R_factor_gt 0.045
_refine_ls_shift/su_max 0.000
_refine_ls_structure_factor_coef Fsqd
_refine_ls_weighting_details 'w = 1/[0.0017Fo^2^ + 1.0\s(Fo^2^)]/(4Fo^2^)'
_refine_ls_weighting_scheme calc
_refine_ls_wR_factor_ref 0.139
_reflns_number_gt 2192
_reflns_number_total 3178
_reflns_threshold_expression I>2\s(I)
_cod_data_source_file ya2056.cif
_cod_data_source_block I
_cod_original_sg_symbol_H-M 'P 21/c'
_cod_database_code 2216176
_cod_database_fobs_code 2216176

loop_
_symmetry_equiv_pos_site_id
_symmetry_equiv_pos_as_xyz
1 +x,+y,+z
2 -x,1/2+y,1/2-z
3 -x,-y,-z
4 +x,1/2-y,1/2+z

loop_
_atom_site_type_symbol
_atom_site_label
_atom_site_fract_x
_atom_site_fract_y
_atom_site_fract_z
_atom_site_U_iso_or_equiv
_atom_site_adp_type
_atom_site_calc_flag
_atom_site_refinement_flags
_atom_site_occupancy
Br Br1 0.41438(4) 0.56892(5) 0.64583(4) 0.06054(16) Uani d . 1.00
Br Br2 0.08574(4) 0.16025(5) 0.45070(4) 0.05775(16) Uani d . 1.00
N N21 0.3228(3) 0.3124(3) 0.4761(2) 0.0487(9) Uani d . 1.00
N N22 0.1717(2) 0.5515(3) 0.3133(2) 0.0516(10) Uani d . 1.00
C C1 0.4223(4) 0.2119(6) 0.5167(5) 0.0741(17) Uani d . 1.00
C C2 0.4018(6) 0.1369(6) 0.4052(5) 0.094(2) Uani d . 1.00
C C3 0.3048(5) 0.2097(5) 0.2990(4) 0.0762(18) Uani d . 1.00
C C4 0.2946(3) 0.3451(4) 0.3492(3) 0.0481(12) Uani d . 1.00
C C5 0.1739(4) 0.4108(4) 0.2777(3) 0.0511(12) Uani d . 1.00
C C6 0.1146(4) 0.5837(6) 0.3801(4) 0.087(2) Uani d . 1.00
C C7 0.1090(7) 0.7146(7) 0.4121(7) 0.119(3) Uani d . 1.00
C C8 0.1624(7) 0.8095(9) 0.3721(7) 0.106(3) Uani d . 1.00
C C9 0.2193(5) 0.7798(4) 0.3032(5) 0.106(2) Uani d . 1.00
C C10 0.2226(3) 0.6472(3) 0.2744(4) 0.0577(13) Uani d . 1.00
C C11 0.2778(6) 0.6100(7) 0.1949(6) 0.119(2) Uani d . 1.00
H H4 0.3570 0.4043 0.3502 0.058 Uiso c R 1.00
H H6 0.0792 0.5168 0.4044 0.104 Uiso c R 1.00
H H7 0.0712 0.7378 0.4582 0.142 Uiso c R 1.00
H H8 0.1598 0.8982 0.3927 0.127 Uiso c R 1.00
H H9 0.2539 0.8461 0.2773 0.128 Uiso c R 1.00
H H101 0.4190 0.1520 0.5763 0.089 Uiso c R 1.00
H H102 0.4995 0.2563 0.5514 0.089 Uiso c R 1.00
H H111 0.3484 0.5576 0.2404 0.143 Uiso c R 1.00
H H112 0.2213 0.5592 0.1271 0.143 Uiso c R 1.00
H H113 0.2989 0.6896 0.1663 0.143 Uiso c R 1.00
H H201 0.3764 0.0464 0.4090 0.112 Uiso c R 1.00
H H202 0.4750 0.1345 0.3974 0.112 Uiso c R 1.00
H H211 0.3489 0.3871 0.5289 0.057 Uiso c R 1.00
H H212 0.2604 0.2740 0.4796 0.057 Uiso c R 1.00
H H301 0.3271 0.2205 0.2347 0.091 Uiso c R 1.00
H H302 0.2295 0.1617 0.2683 0.091 Uiso c R 1.00
H H501 0.1534 0.4084 0.1925 0.061 Uiso c R 1.00
H H502 0.1146 0.3610 0.2905 0.061 Uiso c R 1.00

loop_
_atom_site_aniso_label
_atom_site_aniso_U_11
_atom_site_aniso_U_22
_atom_site_aniso_U_33
_atom_site_aniso_U_12
_atom_site_aniso_U_13
_atom_site_aniso_U_23
Br1 0.0632(3) 0.0577(3) 0.0598(3) -0.0061(2) 0.0278(2) -0.0152(2)
Br2 0.0576(3) 0.0641(3) 0.0493(3) -0.0091(2) 0.0228(2) 0.0049(2)
N21 0.0508(19) 0.050(2) 0.0420(18) -0.0043(16) 0.0184(15) -0.0055(15)
N22 0.0438(18) 0.064(2) 0.0402(18) 0.0065(17) 0.0138(14) -0.0026(17)
C1 0.071(3) 0.074(3) 0.068(3) 0.024(2) 0.024(2) 0.005(2)
C2 0.125(5) 0.070(4) 0.074(3) 0.039(3) 0.036(3) 0.005(3)
C3 0.112(4) 0.060(3) 0.062(3) 0.015(3) 0.045(3) -0.008(2)
C4 0.057(2) 0.043(2) 0.048(2) -0.0016(19) 0.0284(19) -0.0019(18)
C5 0.056(2) 0.050(2) 0.041(2) -0.012(2) 0.0174(18) -0.0013(19)
C6 0.053(2) 0.147(6) 0.051(2) 0.025(3) 0.017(2) -0.004(3)
C7 0.087(5) 0.153(12) 0.079(5) 0.023(6) 0.008(4) -0.019(7)
C8 0.081(7) 0.110(8) 0.075(6) 0.067(6) -0.007(4) -0.012(5)
C9 0.087(4) 0.058(3) 0.107(5) 0.011(3) -0.012(4) -0.007(3)
C10 0.051(2) 0.044(2) 0.061(2) 0.002(2) 0.011(2) 0.006(2)
C11 0.148(6) 0.089(5) 0.110(5) -0.021(5) 0.052(5) 0.030(4)

loop_
_atom_type_symbol
_atom_type_description
_atom_type_scat_dispersion_real
_atom_type_scat_dispersion_imag
_atom_type_scat_source
C C 0.003 0.002
;
International Tables for Crystallography
(1992, Vol. C, Tables 4.2.6.8 and 6.1.1.4)
;
H H 0.000 0.000
;
International Tables for Crystallography
(1992, Vol. C, Table 6.1.1.4)
;
N N 0.006 0.003
;
International Tables for Crystallography
(1992, Vol. C, Tables 4.2.6.8 and 6.1.1.4)
;
Br Br -0.290 2.459
;
International Tables for Crystallography
(1992, Vol. C, Tables 4.2.6.8 and 6.1.1.4)
;

loop_
_geom_angle_atom_site_label_1
_geom_angle_atom_site_label_2
_geom_angle_atom_site_label_3
_geom_angle
C1 N21 C4 104.9(4)
C5 N22 C6 119.6(4)
C5 N22 C10 119.1(4)
C6 N22 C10 121.2(4)
N21 C1 C2 105.5(4)
C1 C2 C3 107.0(5)
C2 C3 C4 105.0(4)
N21 C4 C3 102.5(3)
N21 C4 C5 113.7(4)
C3 C4 C5 113.5(3)
N22 C5 C4 113.0(3)
N22 C6 C7 120.7(6)
C6 C7 C8 116.8(9)
C7 C8 C9 123.6(8)
C8 C9 C10 117.1(6)
N22 C10 C9 120.6(5)
N22 C10 C11 120.0(4)
C9 C10 C11 119.3(5)
C1 N21 H211 109.2
C1 N21 H212 108.0
C4 N21 H211 113.5
C4 N21 H212 111.3
H211 N21 H212 109.6
N21 C1 H101 110.5
N21 C1 H102 110.5
C2 C1 H101 110.5
C2 C1 H102 110.5
H101 C1 H102 109.5
C1 C2 H201 110.1
C1 C2 H202 110.1
C3 C2 H201 110.1
C3 C2 H202 110.1
H201 C2 H202 109.5
C2 C3 H301 110.6
C2 C3 H302 110.6
C4 C3 H301 110.6
C4 C3 H302 110.6
H301 C3 H302 109.5
N21 C4 H4 109.0
C3 C4 H4 109.0
C5 C4 H4 109.0
N22 C5 H501 108.6
N22 C5 H502 108.6
C4 C5 H501 108.6
C4 C5 H502 108.6
H501 C5 H502 109.5
N22 C6 H6 119.7
C7 C6 H6 119.7
C6 C7 H7 121.6
C8 C7 H7 121.6
C7 C8 H8 118.2
C9 C8 H8 118.2
C8 C9 H9 121.5
C10 C9 H9 121.5
C10 C11 H111 109.5
C10 C11 H112 109.5
C10 C11 H113 109.5
H111 C11 H112 109.5
H111 C11 H113 109.5
H112 C11 H113 109.5

loop_
_geom_bond_atom_site_label_1
_geom_bond_atom_site_label_2
_geom_bond_distance
N21 C1 1.500(6)
N21 C4 1.488(6)
N22 C5 1.483(5)
N22 C6 1.367(7)
N22 C10 1.361(6)
C1 C2 1.494(9)
C2 C3 1.509(7)
C3 C4 1.524(7)
C4 C5 1.511(5)
C6 C7 1.383(10)
C7 C8 1.384(13)
C8 C9 1.382(13)
C9 C10 1.382(6)
C10 C11 1.496(11)
N21 H211 0.949
N21 H212 0.895
C1 H101 0.970
C1 H102 0.970
C2 H201 0.970
C2 H202 0.970
C3 H301 0.970
C3 H302 0.970
C4 H4 0.980
C5 H501 0.970
C5 H502 0.970
C6 H6 0.930
C7 H7 0.930
C8 H8 0.930
C9 H9 0.930
C11 H111 0.960
C11 H112 0.960
C11 H113 0.960

loop_
_geom_contact_atom_site_label_1
_geom_contact_atom_site_label_2
_geom_contact_distance
_geom_contact_site_symmetry_2
Br1 N21 3.186(3) .
Br2 N21 3.234(4) .
Br2 N22 3.554(2) 2_545
Br2 C10 3.586(3) 2_545
N21 Br1 3.186(3) .
N21 Br2 3.234(4) .
N22 Br2 3.554(2) 2_555
C10 Br2 3.586(3) 2_555
Br1 H4 2.868 3_666
Br1 H9 3.250 4_565
Br1 H101 3.217 2_656
Br1 H102 3.571 3_666
Br1 H111 2.934 3_666
Br1 H113 2.895 4_565
Br1 H202 3.429 3_666
Br1 H202 3.514 4_555
Br1 H211 2.239 .
Br1 H301 3.574 3_666
Br1 H301 3.461 4_555
Br2 H7 2.883 3_566
Br2 H8 2.986 1_545
Br2 H112 3.018 4_555
Br2 H212 2.351 .
Br2 H302 3.501 .
Br2 H501 2.810 4_555
Br2 H502 2.973 .
N21 H301 3.215 4_555
C1 H201 3.437 3_656
C1 H301 3.505 4_555
C2 H9 3.428 1_545
C2 H201 3.246 3_656
C2 H202 3.510 3_656
C5 H7 3.572 2_545
C7 H112 3.288 4_565
C7 H113 3.106 4_565
C7 H501 3.520 2_555
C7 H502 3.141 2_555
C8 H112 3.193 4_565
C8 H113 3.248 4_565
C8 H201 3.458 1_565
C8 H502 3.160 2_555
C9 H102 3.161 3_666
C9 H201 3.221 1_565
C10 H102 3.293 3_666
C11 H7 3.268 4_564
C11 H8 3.348 4_564
C11 H102 3.381 3_666
H4 Br1 2.868 3_666
H7 Br2 2.883 3_566
H7 C5 3.572 2_555
H7 C11 3.268 4_565
H7 H112 2.908 4_565
H7 H113 2.929 4_565
H7 H501 3.086 2_555
H7 H502 3.144 2_555
H8 Br2 2.986 1_565
H8 C11 3.348 4_565
H8 H112 2.686 4_565
H8 H113 3.150 4_565
H8 H201 3.027 1_565
H8 H302 3.378 1_565
H8 H501 3.578 2_555
H8 H502 3.159 2_555
H9 Br1 3.250 4_564
H9 C2 3.428 1_565
H9 H102 3.017 3_666
H9 H201 2.600 1_565
H9 H302 3.175 1_565
H101 Br1 3.217 2_646
H101 H111 3.326 4_555
H101 H112 3.540 4_555
H101 H201 3.192 3_656
H101 H202 3.119 3_656
H101 H301 2.998 4_555
H102 Br1 3.571 3_666
H102 C9 3.161 3_666
H102 C10 3.293 3_666
H102 C11 3.381 3_666
H102 H9 3.017 3_666
H102 H111 3.045 3_666
H102 H113 3.292 3_666
H102 H201 3.343 3_656
H111 Br1 2.934 3_666
H111 H101 3.326 4_554
H111 H102 3.045 3_666
H111 H202 3.467 2_655
H111 H211 3.596 3_666
H112 Br2 3.018 4_554
H112 C7 3.288 4_564
H112 C8 3.193 4_564
H112 H7 2.908 4_564
H112 H8 2.686 4_564
H112 H101 3.540 4_554
H113 Br1 2.895 4_564
H113 C7 3.106 4_564
H113 C8 3.248 4_564
H113 H7 2.929 4_564
H113 H8 3.150 4_564
H113 H102 3.292 3_666
H113 H202 3.336 2_655
H201 C1 3.437 3_656
H201 C2 3.246 3_656
H201 C8 3.458 1_545
H201 C9 3.221 1_545
H201 H8 3.027 1_545
H201 H9 2.600 1_545
H201 H101 3.192 3_656
H201 H102 3.343 3_656
H201 H201 3.026 3_656
H201 H202 2.903 3_656
H202 Br1 3.429 3_666
H202 Br1 3.514 4_554
H202 C2 3.510 3_656
H202 H101 3.119 3_656
H202 H111 3.467 2_645
H202 H113 3.336 2_645
H202 H201 2.903 3_656
H202 H202 3.566 3_656
H211 Br1 2.239 .
H211 H111 3.596 3_666
H211 H301 2.910 4_555
H212 Br2 2.351 .
H212 H301 2.888 4_555
H301 Br1 3.574 3_666
H301 Br1 3.461 4_554
H301 N21 3.215 4_554
H301 C1 3.505 4_554
H301 H101 2.998 4_554
H301 H211 2.910 4_554
H301 H212 2.888 4_554
H302 Br2 3.501 .
H302 H8 3.378 1_545
H302 H9 3.175 1_545
H501 Br2 2.810 4_554
H501 C7 3.520 2_545
H501 H7 3.086 2_545
H501 H8 3.578 2_545
H502 Br2 2.973 .
H502 C7 3.141 2_545
H502 C8 3.160 2_545
H502 H7 3.144 2_545
H502 H8 3.159 2_545

loop_
_geom_hbond_atom_site_label_D
_geom_hbond_atom_site_label_H
_geom_hbond_atom_site_label_A
_geom_hbond_distance_DH
_geom_hbond_distance_HA
_geom_hbond_distance_DA
_geom_hbond_angle_DHA
_geom_hbond_publ_flag
N21 H211 Br1 0.949 2.238 3.186(3) 176 yes
N21 H212 Br2 0.895 2.351 3.233(3) 169 yes

loop_
_geom_torsion_atom_site_label_1
_geom_torsion_atom_site_label_2
_geom_torsion_atom_site_label_3
_geom_torsion_atom_site_label_4
_geom_torsion
C1 N21 C4 C3 39.2(4)
C1 N21 C4 C5 162.2(3)
C4 N21 C1 C2 -30.8(5)
C5 N22 C6 C7 -178.5(4)
C6 N22 C5 C4 -106.0(4)
C5 N22 C10 C9 178.2(3)
C5 N22 C10 C11 1.1(5)
C10 N22 C5 C4 76.7(4)
C6 N22 C10 C9 1.0(5)
C6 N22 C10 C11 -176.2(3)
C10 N22 C6 C7 -1.3(6)
N21 C1 C2 C3 9.6(7)
C1 C2 C3 C4 14.4(7)
C2 C3 C4 N21 -32.9(6)
C2 C3 C4 C5 -155.9(5)
N21 C4 C5 N22 73.6(5)
C3 C4 C5 N22 -169.7(4)
N22 C6 C7 C8 0.7(7)
C6 C7 C8 C9 0.2(7)
C7 C8 C9 C10 -0.4(9)
C8 C9 C10 N22 -0.1(5)
C8 C9 C10 C11 177.0(5)
